data_7125296
loop_
_publ_author_name
'Firth, Kelly F.'
'M\"obus, Juri'
'Stephan, Douglas W.'

_publ_section_title
;
 A pendant phosphorus Lewis acid: route to a palladium-benzoyl derived
 phosphorane.
;
_journal_issue 97
_journal_name_full 'Chemical communications (Cambridge, England)'
_journal_page_first 13967
_journal_page_last 13970
_journal_paper_doi 10.1039/c6cc08561j
_journal_volume 52
_journal_year 2016
_chemical_formula_moiety 'C54 H44 Br F P3 Pd, C H2 Cl2, C F3 O3 S'
_chemical_formula_sum 'C56 H46 Br Cl2 F4 O3 P3 Pd S'
_chemical_formula_weight 1225.19
_space_group_crystal_system triclinic
_space_group_IT_number 2
_space_group_name_Hall '-P 1'
_space_group_name_H-M_alt 'P -1'
_symmetry_Int_Tables_number 2
_audit_creation_date 2016-08-08
_audit_creation_method
;
Olex2 1.2
(compiled 2016.02.19 svn.r3266 for OlexSys, GUI svn.r5155)
;
_audit_update_record
;
2016-10-17 deposited with the CCDC.
2016-11-10 downloaded from the CCDC.
;
_cell_angle_alpha 76.070(11)
_cell_angle_beta 74.442(11)
_cell_angle_gamma 82.349(11)
_cell_formula_units_Z 2
_cell_length_a 12.108(3)
_cell_length_b 12.500(2)
_cell_length_c 18.240(4)
_cell_measurement_reflns_used 9886
_cell_measurement_temperature 150(2)
_cell_measurement_theta_max 27.58
_cell_measurement_theta_min 2.34
_cell_volume 2574.3(10)
_computing_molecular_graphics 'Olex2 (Dolomanov et al., 2009)'
_computing_publication_material 'Olex2 (Dolomanov et al., 2009)'
_computing_structure_refinement 'olex2.refine (Bourhis et al., 2015)'
_diffrn_ambient_temperature 149.99
_diffrn_measured_fraction_theta_full 0.9641
_diffrn_measured_fraction_theta_max 0.9641
_diffrn_measurement_device_type 'Bruker APEX-II CCD'
_diffrn_measurement_method '\f and \w scans'
_diffrn_radiation_type 'Mo K\a'
_diffrn_radiation_wavelength 0.71073
_diffrn_reflns_av_R_equivalents 0.0447
_diffrn_reflns_av_unetI/netI 0.0589
_diffrn_reflns_limit_h_max 14
_diffrn_reflns_limit_h_min -15
_diffrn_reflns_limit_k_max 16
_diffrn_reflns_limit_k_min -16
_diffrn_reflns_limit_l_max 23
_diffrn_reflns_limit_l_min -23
_diffrn_reflns_number 41779
_diffrn_reflns_theta_full 27.8461
_diffrn_reflns_theta_max 27.85
_diffrn_reflns_theta_min 1.19
_diffrn_standards_number 0
_exptl_absorpt_coefficient_mu 1.434
_exptl_absorpt_correction_T_max 0.7456
_exptl_absorpt_correction_T_min 0.6578
_exptl_absorpt_correction_type multi-scan
_exptl_absorpt_process_details
;
SADABS-2014/5 (Bruker,2014/5) was used for absorption correction.
wR2(int) was 0.1330 before and 0.0545 after correction.
The Ratio of minimum to maximum transmission is 0.8822.
The \l/2 correction factor is 0.00150.
;
_exptl_crystal_colour colourless
_exptl_crystal_colour_primary colourless
_exptl_crystal_density_diffrn 1.5805
_exptl_crystal_description block
_exptl_crystal_F_000 1235.4412
_exptl_crystal_size_max 0.36
_exptl_crystal_size_mid 0.14
_exptl_crystal_size_min 0.14
_refine_diff_density_max 2.6265
_refine_diff_density_min -1.3429
_refine_diff_density_rms 0.1969
_refine_ls_d_res_high 0.7608
_refine_ls_d_res_low 17.1616
_refine_ls_goodness_of_fit_ref 1.0550
_refine_ls_hydrogen_treatment mixed
_refine_ls_matrix_type full
_refine_ls_number_constraints 91
_refine_ls_number_parameters 639
_refine_ls_number_reflns 11801
_refine_ls_number_restraints 0
_refine_ls_restrained_S_all 1.0550
_refine_ls_R_factor_all 0.0790
_refine_ls_R_factor_gt 0.0582
_refine_ls_shift/su_max 0.0001
_refine_ls_shift/su_mean 0.0000
_refine_ls_structure_factor_coef Fsqd
_refine_ls_weighting_details 'w=1/[\s^2^(Fo^2^)+(0.0828P)^2^+7.9951P] where P=(Fo^2^+2Fc^2^)/3'
_refine_ls_weighting_scheme calc
_refine_ls_wR_factor_gt 0.1503
_refine_ls_wR_factor_ref 0.1647
_reflns_Friedel_coverage 0.0
_reflns_limit_h_max 15
_reflns_limit_h_min -15
_reflns_limit_k_max 16
_reflns_limit_k_min -15
_reflns_limit_l_max 23
_reflns_limit_l_min 0
_reflns_number_gt 9130
_reflns_number_total 11801
_reflns_threshold_expression I>=2u(I)
_cod_data_source_file c6cc08561j2.cif
_cod_data_source_block kf011_0m
_cod_original_cell_volume 2574.3(9)
_cod_database_code 7125296
_olex2_refinement_description
;
1. Fixed Uiso
 At 1.2 times of:
  All C(H) groups, All C(H,H) groups
2.a Secondary CH2 refined with riding coordinates:
 C0aa(H0aa,H0ab)
2.b Aromatic/amide H refined with riding coordinates:
 C21(H21), C22(H22), C23(H23), C24(H24), C6(H6), C5(H5), C4(H4), C3(H3),
 C2(H2), C14(H14), C15(H15), C16(H16), C17(H17), C18(H18), C12(H12), C11(H11),
 C10(H10), C9(H9), C8(H8), C42(H42), C41(H41), C40(H40), C39(H39), C38(H38),
 C44(H44), C45(H45), C46(H46), C47(H47), C48(H48), C50(H50), C51(H51), C52(H52),
  C53(H53), C54(H54), C32(H32), C33(H33), C34(H34), C35(H35), C36(H36),
 C26(H26), C27(H27), C28(H28), C29(H29), C30(H30)
;
_olex2_submission_special_instructions 'No special instructions were received'

loop_
_space_group_symop_id
_space_group_symop_operation_xyz
1 x,y,z
2 -x,-y,-z

loop_
_atom_site_label
_atom_site_type_symbol
_atom_site_fract_x
_atom_site_fract_y
_atom_site_fract_z
_atom_site_U_iso_or_equiv
_atom_site_adp_type
_atom_site_occupancy
_atom_site_refinement_flags_posn
Pd1 Pd 0.10628(3) 0.64290(3) 0.70371(2) 0.01471(10) Uani 1.000000 .
Br1 Br 0.18229(4) 0.50476(4) 0.61972(3) 0.02504(13) Uani 1.000000 .
P2 P -0.03013(10) 0.91602(10) 0.65811(7) 0.0194(3) Uani 1.000000 .
P1 P -0.05335(10) 0.54024(10) 0.76203(7) 0.0177(2) Uani 1.000000 .
F0aa F 0.0675(2) 0.8683(2) 0.59753(16) 0.0238(6) Uani 1.000000 .
P3 P 0.28553(9) 0.71485(10) 0.67047(7) 0.0156(2) Uani 1.000000 .
Cl1 Cl -0.1787(2) 0.08597(18) 1.02591(12) 0.0664(5) Uani 1.000000 .
F2 F -0.5026(6) 0.9841(5) 0.8506(4) 0.115(2) Uani 1.000000 .
C19 C 0.0425(4) 0.7507(4) 0.7734(3) 0.0173(9) Uani 1.000000 .
C48 C 0.3493(4) 0.9345(4) 0.6096(3) 0.0233(10) Uani 1.000000 .
O3 O -0.3884(5) 1.2449(4) 0.8459(3) 0.0638(15) Uani 1.000000 .
C0aa C -0.2861(8) 0.1696(7) 0.9889(5) 0.070(2) Uani 1.000000 .
C1 C -0.1404(4) 0.5238(4) 0.6995(3) 0.0211(10) Uani 1.000000 .
C2 C -0.1075(4) 0.5620(4) 0.6198(3) 0.0227(10) Uani 1.000000 .
C3 C -0.1711(5) 0.5435(4) 0.5719(3) 0.0297(12) Uani 1.000000 .
C4 C -0.2677(4) 0.4860(4) 0.6037(3) 0.0270(11) Uani 1.000000 .
C5 C -0.3029(5) 0.4490(5) 0.6829(4) 0.0364(14) Uani 1.000000 .
C6 C -0.2402(5) 0.4692(5) 0.7312(3) 0.0345(13) Uani 1.000000 .
C13 C -0.0006(4) 0.4021(4) 0.8042(3) 0.0247(10) Uani 1.000000 .
C18 C 0.0874(5) 0.3935(5) 0.8405(4) 0.0397(14) Uani 1.000000 .
C17 C 0.1321(6) 0.2923(6) 0.8757(4) 0.0516(18) Uani 1.000000 .
C16 C 0.0866(8) 0.1974(6) 0.8740(4) 0.060(2) Uani 1.000000 .
C15 C -0.0001(9) 0.2040(5) 0.8384(4) 0.062(2) Uani 1.000000 .
C14 C -0.0438(7) 0.3067(5) 0.8032(4) 0.0444(16) Uani 1.000000 .
C7 C -0.1575(4) 0.5825(4) 0.8444(3) 0.0232(10) Uani 1.000000 .
C8 C -0.2228(4) 0.6812(4) 0.8306(3) 0.0262(11) Uani 1.000000 .
C9 C -0.2977(5) 0.7218(5) 0.8915(4) 0.0352(13) Uani 1.000000 .
C10 C -0.3081(5) 0.6637(5) 0.9661(4) 0.0426(15) Uani 1.000000 .
C11 C -0.2444(6) 0.5650(6) 0.9813(4) 0.0506(18) Uani 1.000000 .
C12 C -0.1683(5) 0.5232(5) 0.9210(3) 0.0385(14) Uani 1.000000 .
C24 C 0.0485(4) 0.7160(4) 0.8513(3) 0.0221(10) Uani 1.000000 .
C23 C -0.0006(5) 0.7803(5) 0.9056(3) 0.0303(12) Uani 1.000000 .
C22 C -0.0576(5) 0.8808(5) 0.8849(3) 0.0339(13) Uani 1.000000 .
C21 C -0.0613(4) 0.9204(4) 0.8081(3) 0.0271(11) Uani 1.000000 .
C20 C -0.0106(4) 0.8559(4) 0.7527(3) 0.0186(9) Uani 1.000000 .
C31 C -0.1571(4) 0.8880(4) 0.6391(3) 0.0216(10) Uani 1.000000 .
C36 C -0.2601(4) 0.9203(4) 0.6852(3) 0.0302(12) Uani 1.000000 .
C35 C -0.3608(5) 0.9057(5) 0.6696(4) 0.0364(13) Uani 1.000000 .
C34 C -0.3573(5) 0.8571(5) 0.6081(4) 0.0376(14) Uani 1.000000 .
C33 C -0.2551(5) 0.8241(5) 0.5622(4) 0.0359(13) Uani 1.000000 .
C32 C -0.1541(4) 0.8390(4) 0.5777(3) 0.0278(11) Uani 1.000000 .
C25 C -0.0189(4) 1.0601(4) 0.6359(3) 0.0235(10) Uani 1.000000 .
C30 C -0.0970(4) 1.1325(4) 0.6006(3) 0.0281(11) Uani 1.000000 .
C29 C -0.0858(5) 1.2453(4) 0.5848(4) 0.0324(12) Uani 1.000000 .
C28 C 0.0026(5) 1.2850(4) 0.6040(3) 0.0330(12) Uani 1.000000 .
C27 C 0.0794(5) 1.2123(5) 0.6370(3) 0.0320(12) Uani 1.000000 .
C26 C 0.0697(4) 1.1005(4) 0.6542(3) 0.0287(11) Uani 1.000000 .
C37 C 0.3643(4) 0.6281(4) 0.7379(3) 0.0187(9) Uani 1.000000 .
C38 C 0.3510(4) 0.5142(4) 0.7573(3) 0.0259(11) Uani 1.000000 .
C39 C 0.4085(5) 0.4448(5) 0.8078(3) 0.0311(12) Uani 1.000000 .
C40 C 0.4775(4) 0.4864(5) 0.8415(3) 0.0299(12) Uani 1.000000 .
C41 C 0.4916(5) 0.5973(5) 0.8226(3) 0.0339(13) Uani 1.000000 .
C42 C 0.4366(4) 0.6680(5) 0.7705(3) 0.0278(11) Uani 1.000000 .
C43 C 0.3016(4) 0.8563(4) 0.6760(3) 0.0192(9) Uani 1.000000 .
C47 C 0.3689(4) 1.0386(4) 0.6173(3) 0.0297(12) Uani 1.000000 .
C46 C 0.3419(5) 1.0646(4) 0.6891(4) 0.0316(12) Uani 1.000000 .
C45 C 0.2927(4) 0.9891(4) 0.7553(3) 0.0283(11) Uani 1.000000 .
C44 C 0.2719(4) 0.8849(4) 0.7487(3) 0.0229(10) Uani 1.000000 .
C49 C 0.3715(4) 0.7053(4) 0.5732(3) 0.0170(9) Uani 1.000000 .
C54 C 0.4814(4) 0.6548(4) 0.5606(3) 0.0272(11) Uani 1.000000 .
C53 C 0.5416(5) 0.6476(5) 0.4855(3) 0.0319(12) Uani 1.000000 .
C52 C 0.4954(5) 0.6910(4) 0.4230(3) 0.0284(11) Uani 1.000000 .
C51 C 0.3866(5) 0.7436(5) 0.4351(3) 0.0292(11) Uani 1.000000 .
C50 C 0.3242(4) 0.7487(5) 0.5101(3) 0.0268(11) Uani 1.000000 .
F4 F -0.5992(7) 1.1459(7) 0.8472(7) 0.165(4) Uani 1.000000 .
S1 S -0.38055(18) 1.14948(15) 0.81436(10) 0.0515(4) Uani 1.000000 .
O1 O -0.2941(6) 1.0693(7) 0.8368(7) 0.145(4) Uani 1.000000 .
Cl2 Cl -0.3377(3) 0.2727(3) 1.0388(2) 0.1276(13) Uani 1.000000 .
O2 O -0.3971(13) 1.1646(8) 0.7414(4) 0.187(6) Uani 1.000000 .
F3 F -0.5376(7) 1.0856(7) 0.9385(5) 0.152(3) Uani 1.000000 .
C55 C -0.5050(11) 1.0820(10) 0.8694(7) 0.092(3) Uani 1.000000 .
H21 H -0.0982(4) 0.9912(4) 0.7927(3) 0.0326(13) Uiso 1.000000 R
H22 H -0.0941(5) 0.9227(5) 0.9230(3) 0.0407(15) Uiso 1.000000 R
H23 H 0.0053(5) 0.7543(5) 0.9580(3) 0.0363(14) Uiso 1.000000 R
H24 H 0.0872(4) 0.6465(4) 0.8673(3) 0.0265(12) Uiso 1.000000 R
H6 H -0.2660(5) 0.4454(5) 0.7861(3) 0.0414(16) Uiso 1.000000 R
H5 H -0.3701(5) 0.4096(5) 0.7048(4) 0.0436(16) Uiso 1.000000 R
H4 H -0.3105(4) 0.4718(4) 0.5708(3) 0.0325(13) Uiso 1.000000 R
H3 H -0.1479(5) 0.5705(4) 0.5171(3) 0.0356(14) Uiso 1.000000 R
H2 H -0.0404(4) 0.6016(4) 0.5975(3) 0.0273(12) Uiso 1.000000 R
H14 H -0.1042(7) 0.3106(5) 0.7782(4) 0.053(2) Uiso 1.000000 R
H15 H -0.0310(9) 0.1385(5) 0.8374(4) 0.075(3) Uiso 1.000000 R
H16 H 0.1160(8) 0.1272(6) 0.8979(4) 0.073(3) Uiso 1.000000 R
H17 H 0.1928(6) 0.2882(6) 0.9005(4) 0.062(2) Uiso 1.000000 R
H18 H 0.1184(5) 0.4589(5) 0.8414(4) 0.0477(17) Uiso 1.000000 R
H12 H -0.1243(5) 0.4551(5) 0.9319(3) 0.0462(17) Uiso 1.000000 R
H11 H -0.2524(6) 0.5250(6) 1.0336(4) 0.061(2) Uiso 1.000000 R
H10 H -0.3596(5) 0.6915(5) 1.0078(4) 0.0511(18) Uiso 1.000000 R
H9 H -0.3416(5) 0.7901(5) 0.8812(4) 0.0423(16) Uiso 1.000000 R
H8 H -0.2164(4) 0.7218(4) 0.7786(3) 0.0315(13) Uiso 1.000000 R
H42 H 0.4486(4) 0.7446(5) 0.7570(3) 0.0333(13) Uiso 1.000000 R
H41 H 0.5396(5) 0.6260(5) 0.8456(3) 0.0407(15) Uiso 1.000000 R
H40 H 0.5152(4) 0.4384(5) 0.8777(3) 0.0359(14) Uiso 1.000000 R
H39 H 0.4006(5) 0.3675(5) 0.8195(3) 0.0374(14) Uiso 1.000000 R
H38 H 0.3019(4) 0.4849(4) 0.7355(3) 0.0311(13) Uiso 1.000000 R
H44 H 0.2374(4) 0.8333(4) 0.7939(3) 0.0275(12) Uiso 1.000000 R
H45 H 0.2731(4) 1.0081(4) 0.8048(3) 0.0340(13) Uiso 1.000000 R
H46 H 0.3572(5) 1.1350(4) 0.6935(4) 0.0379(15) Uiso 1.000000 R
H47 H 0.4012(4) 1.0917(4) 0.5723(3) 0.0357(14) Uiso 1.000000 R
H48 H 0.3682(4) 0.9170(4) 0.5596(3) 0.0280(12) Uiso 1.000000 R
H50 H 0.2480(4) 0.7825(5) 0.5184(3) 0.0321(13) Uiso 1.000000 R
H51 H 0.3544(5) 0.7764(5) 0.3921(3) 0.0351(14) Uiso 1.000000 R
H52 H 0.5377(5) 0.6850(4) 0.3719(3) 0.0341(14) Uiso 1.000000 R
H53 H 0.6168(5) 0.6116(5) 0.4772(3) 0.0383(15) Uiso 1.000000 R
H54 H 0.5155(4) 0.6251(4) 0.6031(3) 0.0327(13) Uiso 1.000000 R
H32 H -0.0826(4) 0.8161(4) 0.5466(3) 0.0333(13) Uiso 1.000000 R
H33 H -0.2542(5) 0.7912(5) 0.5202(4) 0.0431(16) Uiso 1.000000 R
H34 H -0.4273(5) 0.8466(5) 0.5976(4) 0.0452(17) Uiso 1.000000 R
H35 H -0.4324(5) 0.9286(5) 0.7006(4) 0.0437(16) Uiso 1.000000 R
H36 H -0.2612(4) 0.9526(4) 0.7275(3) 0.0362(14) Uiso 1.000000 R
H26 H 0.1228(4) 1.0512(4) 0.6783(3) 0.0344(13) Uiso 1.000000 R
H27 H 0.1410(5) 1.2399(5) 0.6483(3) 0.0384(15) Uiso 1.000000 R
H28 H 0.0093(5) 1.3623(4) 0.5942(3) 0.0395(15) Uiso 1.000000 R
H29 H -0.1384(5) 1.2955(4) 0.5608(4) 0.0389(15) Uiso 1.000000 R
H30 H -0.1571(4) 1.1049(4) 0.5877(3) 0.0338(13) Uiso 1.000000 R
H0aa H -0.2551(8) 0.2025(7) 0.9331(5) 0.084(3) Uiso 1.000000 R
H0ab H -0.3496(8) 0.1244(7) 0.9931(5) 0.084(3) Uiso 1.000000 R

loop_
_atom_site_aniso_label
_atom_site_aniso_U_11
_atom_site_aniso_U_22
_atom_site_aniso_U_33
_atom_site_aniso_U_12
_atom_site_aniso_U_13
_atom_site_aniso_U_23
Pd1 0.01122(16) 0.01357(18) 0.02137(18) -0.00227(12) -0.00377(13) -0.00710(13)
Br1 0.0192(2) 0.0265(3) 0.0340(3) -0.00444(19) -0.0022(2) -0.0185(2)
P2 0.0135(5) 0.0159(6) 0.0299(7) -0.0003(5) -0.0060(5) -0.0067(5)
P1 0.0147(5) 0.0161(6) 0.0236(6) -0.0049(4) -0.0024(5) -0.0070(5)
F0aa 0.0165(13) 0.0241(15) 0.0297(15) 0.0039(11) -0.0060(11) -0.0061(12)
P3 0.0108(5) 0.0156(6) 0.0224(6) -0.0019(4) -0.0046(4) -0.0066(4)
Cl1 0.0787(14) 0.0658(13) 0.0559(11) 0.0094(11) -0.0290(10) -0.0094(9)
F2 0.137(6) 0.052(3) 0.189(7) -0.027(3) -0.106(5) -0.001(4)
C19 0.014(2) 0.017(2) 0.023(2) -0.0098(17) -0.0046(18) -0.0037(17)
C48 0.020(2) 0.020(2) 0.032(3) -0.0034(19) -0.009(2) -0.005(2)
O3 0.082(4) 0.041(3) 0.084(4) 0.015(3) -0.043(3) -0.028(3)
C0aa 0.092(7) 0.056(5) 0.068(5) 0.012(5) -0.035(5) -0.017(4)
C1 0.015(2) 0.019(2) 0.032(3) -0.0031(18) -0.0045(19) -0.0109(19)
C2 0.019(2) 0.016(2) 0.036(3) -0.0042(19) -0.011(2) -0.0043(19)
C3 0.033(3) 0.027(3) 0.032(3) -0.004(2) -0.016(2) -0.001(2)
C4 0.022(2) 0.024(3) 0.045(3) -0.000(2) -0.018(2) -0.015(2)
C5 0.019(3) 0.053(4) 0.044(3) -0.015(2) -0.002(2) -0.024(3)
C6 0.021(3) 0.054(4) 0.033(3) -0.016(3) -0.001(2) -0.016(3)
C13 0.026(3) 0.020(2) 0.023(2) -0.001(2) 0.001(2) -0.0039(19)
C18 0.030(3) 0.029(3) 0.054(4) -0.003(2) -0.013(3) 0.004(3)
C17 0.038(4) 0.047(4) 0.053(4) 0.012(3) -0.007(3) 0.009(3)
C16 0.096(6) 0.029(4) 0.037(4) 0.024(4) -0.004(4) 0.001(3)
C15 0.127(8) 0.025(3) 0.039(4) -0.013(4) -0.026(4) -0.005(3)
C14 0.081(5) 0.018(3) 0.040(3) -0.011(3) -0.022(3) -0.004(2)
C7 0.019(2) 0.024(3) 0.028(3) -0.006(2) -0.003(2) -0.011(2)
C8 0.021(2) 0.027(3) 0.032(3) -0.003(2) -0.004(2) -0.008(2)
C9 0.024(3) 0.032(3) 0.048(4) 0.003(2) 0.001(2) -0.017(3)
C10 0.037(3) 0.046(4) 0.044(4) -0.003(3) 0.008(3) -0.027(3)
C11 0.062(4) 0.055(4) 0.024(3) -0.000(4) 0.006(3) -0.010(3)
C12 0.043(3) 0.036(3) 0.027(3) -0.001(3) 0.003(3) -0.003(2)
C24 0.021(2) 0.019(2) 0.028(3) -0.0048(19) -0.008(2) -0.0061(19)
C23 0.039(3) 0.029(3) 0.026(3) -0.012(2) -0.003(2) -0.012(2)
C22 0.040(3) 0.029(3) 0.036(3) -0.005(2) -0.004(3) -0.019(2)
C21 0.023(2) 0.019(3) 0.039(3) 0.001(2) -0.003(2) -0.013(2)
C20 0.014(2) 0.016(2) 0.026(2) -0.0002(17) -0.0023(18) -0.0094(18)
C31 0.015(2) 0.015(2) 0.035(3) -0.0024(18) -0.006(2) -0.0057(19)
C36 0.020(2) 0.028(3) 0.044(3) -0.002(2) -0.008(2) -0.011(2)
C35 0.016(2) 0.039(3) 0.055(4) -0.003(2) -0.008(2) -0.014(3)
C34 0.020(3) 0.038(3) 0.063(4) -0.005(2) -0.019(3) -0.014(3)
C33 0.027(3) 0.041(3) 0.052(4) -0.001(2) -0.020(3) -0.021(3)
C32 0.022(2) 0.027(3) 0.039(3) -0.000(2) -0.012(2) -0.011(2)
C25 0.018(2) 0.018(2) 0.034(3) -0.0047(19) -0.004(2) -0.005(2)
C30 0.020(2) 0.019(3) 0.046(3) 0.001(2) -0.011(2) -0.006(2)
C29 0.025(3) 0.021(3) 0.053(4) -0.000(2) -0.010(2) -0.010(2)
C28 0.032(3) 0.020(3) 0.042(3) -0.005(2) 0.003(2) -0.010(2)
C27 0.026(3) 0.028(3) 0.043(3) -0.010(2) -0.005(2) -0.009(2)
C26 0.020(2) 0.027(3) 0.040(3) -0.003(2) -0.010(2) -0.005(2)
C37 0.011(2) 0.022(2) 0.023(2) -0.0022(18) -0.0023(17) -0.0063(18)
C38 0.023(2) 0.022(3) 0.035(3) -0.006(2) -0.011(2) -0.003(2)
C39 0.025(3) 0.024(3) 0.040(3) 0.000(2) -0.007(2) 0.000(2)
C40 0.022(3) 0.035(3) 0.027(3) 0.007(2) -0.008(2) 0.001(2)
C41 0.025(3) 0.043(3) 0.041(3) 0.004(2) -0.017(2) -0.015(3)
C42 0.023(2) 0.028(3) 0.037(3) -0.002(2) -0.014(2) -0.008(2)
C43 0.012(2) 0.020(2) 0.028(2) -0.0002(17) -0.0087(18) -0.0053(19)
C47 0.024(3) 0.024(3) 0.042(3) -0.011(2) -0.011(2) -0.001(2)
C46 0.025(3) 0.020(3) 0.056(4) -0.003(2) -0.015(3) -0.011(2)
C45 0.025(3) 0.029(3) 0.037(3) -0.002(2) -0.011(2) -0.014(2)
C44 0.017(2) 0.022(2) 0.032(3) -0.0047(19) -0.005(2) -0.009(2)
C49 0.015(2) 0.016(2) 0.021(2) -0.0063(17) -0.0024(18) -0.0055(17)
C54 0.021(2) 0.030(3) 0.028(3) 0.004(2) -0.006(2) -0.004(2)
C53 0.025(3) 0.031(3) 0.036(3) 0.008(2) -0.003(2) -0.010(2)
C52 0.031(3) 0.028(3) 0.025(3) -0.010(2) 0.002(2) -0.009(2)
C51 0.027(3) 0.038(3) 0.024(3) -0.010(2) -0.008(2) -0.005(2)
C50 0.018(2) 0.036(3) 0.028(3) 0.001(2) -0.008(2) -0.007(2)
F4 0.107(6) 0.133(7) 0.319(13) 0.033(5) -0.119(7) -0.117(8)
S1 0.0651(12) 0.0455(10) 0.0434(9) 0.0012(9) -0.0075(8) -0.0181(8)
O1 0.056(4) 0.117(7) 0.319(13) 0.040(4) -0.072(6) -0.149(8)
Cl2 0.140(3) 0.092(2) 0.160(3) 0.041(2) -0.033(2) -0.075(2)
O2 0.413(19) 0.130(7) 0.041(4) -0.141(10) -0.069(7) 0.020(4)
F3 0.113(6) 0.161(8) 0.141(7) -0.037(5) 0.051(5) -0.032(6)
C55 0.119(10) 0.096(8) 0.088(8) -0.032(7) -0.052(7) -0.027(6)

loop_
_atom_type_symbol
_atom_type_scat_dispersion_real
_atom_type_scat_dispersion_imag
_atom_type_scat_Cromer_Mann_a1
_atom_type_scat_Cromer_Mann_a2
_atom_type_scat_Cromer_Mann_a3
_atom_type_scat_Cromer_Mann_a4
_atom_type_scat_Cromer_Mann_b1
_atom_type_scat_Cromer_Mann_b2
_atom_type_scat_Cromer_Mann_b3
_atom_type_scat_Cromer_Mann_b4
_atom_type_scat_Cromer_Mann_c
_atom_type_scat_source
_atom_type_scat_dispersion_source
C 0.00347 0.00161 2.31000 1.02000 1.58860 0.86500 20.84390 10.20750 0.56870 51.65120 0.215599998832 'International Tables Volume C Table 6.1.1.4 (pp. 500-502)' 'Henke, Gullikson and Davis, At. Data and Nucl. Data Tables, 1993, 54, 2'
Br -0.28346 2.55990 17.17890 5.23580 5.63770 3.98510 2.17230 16.57960 0.26090 41.43280 2.95569992065 'International Tables Volume C Table 6.1.1.4 (pp. 500-502)' 'Henke, Gullikson and Davis, At. Data and Nucl. Data Tables, 1993, 54, 2'
Cl 0.14873 0.16029 11.46040 7.19640 6.25560 1.64550 0.01040 1.16620 18.51940 47.77840 -9.55739974976 'International Tables Volume C Table 6.1.1.4 (pp. 500-502)' 'Henke, Gullikson and Davis, At. Data and Nucl. Data Tables, 1993, 54, 2'
H 0.00000 0.00000 0.49300 0.32291 0.14019 0.04081 10.51090 26.12570 3.14236 57.79970 0.0030380000826 'International Tables Volume C Table 6.1.1.4 (pp. 500-502)' 'Henke, Gullikson and Davis, At. Data and Nucl. Data Tables, 1993, 54, 2'
F 0.01794 0.01033 3.53920 2.64120 1.51700 1.02430 10.28250 4.29440 0.26150 26.14760 0.277599990368 'International Tables Volume C Table 6.1.1.4 (pp. 500-502)' 'Henke, Gullikson and Davis, At. Data and Nucl. Data Tables, 1993, 54, 2'
O 0.01158 0.00611 3.04850 2.28680 1.54630 0.86700 13.27710 5.70110 0.32390 32.90890 0.250800013542 'International Tables Volume C Table 6.1.1.4 (pp. 500-502)' 'Henke, Gullikson and Davis, At. Data and Nucl. Data Tables, 1993, 54, 2'
P 0.10434 0.09671 6.43450 4.17910 1.78000 1.49080 1.90670 27.15700 0.52600 68.16450 1.11489999294 'International Tables Volume C Table 6.1.1.4 (pp. 500-502)' 'Henke, Gullikson and Davis, At. Data and Nucl. Data Tables, 1993, 54, 2'
S 0.12424 0.12443 6.90530 5.20340 1.43790 1.58630 1.46790 22.21510 0.25360 56.17200 0.866900026798 'International Tables Volume C Table 6.1.1.4 (pp. 500-502)' 'Henke, Gullikson and Davis, At. Data and Nucl. Data Tables, 1993, 54, 2'
Pd -0.98845 1.01473 19.33190 15.50170 5.29537 0.60584 0.69866 7.98929 25.20520 76.89860 5.26593017578 'International Tables Volume C Table 6.1.1.4 (pp. 500-502)' 'Henke, Gullikson and Davis, At. Data and Nucl. Data Tables, 1993, 54, 2'

loop_
_geom_angle_atom_site_label_1
_geom_angle_atom_site_label_2
_geom_angle_atom_site_label_3
_geom_angle
P1 Pd1 Br1 88.21(3)
P3 Pd1 Br1 91.34(3)
P3 Pd1 P1 165.15(4)
C19 Pd1 Br1 178.40(12)
C19 Pd1 P1 90.31(12)
C19 Pd1 P3 89.93(12)
C20 P2 F0aa 108.81(19)
C31 P2 F0aa 104.2(2)
C31 P2 C20 116.1(2)
C25 P2 F0aa 106.7(2)
C25 P2 C20 110.9(2)
C25 P2 C31 109.5(2)
C1 P1 Pd1 117.02(16)
C13 P1 Pd1 107.00(17)
C13 P1 C1 106.7(2)
C7 P1 Pd1 117.68(16)
C7 P1 C1 103.9(2)
C7 P1 C13 103.2(2)
C37 P3 Pd1 105.53(15)
C43 P3 Pd1 122.16(15)
C43 P3 C37 104.3(2)
C49 P3 Pd1 114.28(14)
C49 P3 C37 105.9(2)
C49 P3 C43 103.3(2)
C24 C19 Pd1 117.0(3)
C20 C19 Pd1 126.6(3)
C20 C19 C24 116.3(4)
C47 C48 C43 119.6(5)
H48 C48 C43 120.2(3)
H48 C48 C47 120.2(3)
Cl2 C0aa Cl1 110.8(5)
H0aa C0aa Cl1 109.5(3)
H0aa C0aa Cl2 109.5(3)
H0ab C0aa Cl1 109.5(3)
H0ab C0aa Cl2 109.5(4)
H0ab C0aa H0aa 108.1
C2 C1 P1 121.1(3)
C6 C1 P1 120.0(4)
C6 C1 C2 118.9(5)
C3 C2 C1 120.8(5)
H2 C2 C1 119.6(3)
H2 C2 C3 119.6(3)
C4 C3 C2 119.8(5)
H3 C3 C2 120.1(3)
H3 C3 C4 120.1(3)
C5 C4 C3 120.2(5)
H4 C4 C3 119.9(3)
H4 C4 C5 119.9(3)
C6 C5 C4 120.0(5)
H5 C5 C4 120.0(3)
H5 C5 C6 120.0(3)
C5 C6 C1 120.2(5)
H6 C6 C1 119.9(3)
H6 C6 C5 119.9(3)
C18 C13 P1 117.6(4)
C14 C13 P1 124.3(5)
C14 C13 C18 118.1(5)
C17 C18 C13 122.1(6)
H18 C18 C13 119.0(3)
H18 C18 C17 119.0(4)
C16 C17 C18 118.5(7)
H17 C17 C18 120.7(4)
H17 C17 C16 120.7(4)
C15 C16 C17 120.4(6)
H16 C16 C17 119.8(4)
H16 C16 C15 119.8(4)
C14 C15 C16 120.1(7)
H15 C15 C16 119.9(4)
H15 C15 C14 119.9(4)
C15 C14 C13 120.8(7)
H14 C14 C13 119.6(4)
H14 C14 C15 119.6(4)
C8 C7 P1 118.2(4)
C12 C7 P1 122.7(4)
C12 C7 C8 119.0(5)
C9 C8 C7 120.9(5)
H8 C8 C7 119.5(3)
H8 C8 C9 119.5(4)
C10 C9 C8 119.9(6)
H9 C9 C8 120.0(4)
H9 C9 C10 120.0(3)
C11 C10 C9 120.2(5)
H10 C10 C9 119.9(3)
H10 C10 C11 119.9(4)
C12 C11 C10 120.7(6)
H11 C11 C10 119.6(4)
H11 C11 C12 119.6(4)
C11 C12 C7 119.2(6)
H12 C12 C7 120.4(3)
H12 C12 C11 120.4(4)
C23 C24 C19 121.8(5)
H24 C24 C19 119.1(3)
H24 C24 C23 119.1(3)
C22 C23 C24 120.9(5)
H23 C23 C24 119.6(3)
H23 C23 C22 119.6(3)
C21 C22 C23 119.3(5)
H22 C22 C23 120.3(3)
H22 C22 C21 120.3(3)
C20 C21 C22 119.9(5)
H21 C21 C22 120.0(3)
H21 C21 C20 120.0(3)
C19 C20 P2 124.2(3)
C21 C20 P2 114.0(4)
C21 C20 C19 121.6(4)
C36 C31 P2 117.7(4)
C32 C31 P2 121.4(4)
C32 C31 C36 120.8(5)
C35 C36 C31 119.6(5)
H36 C36 C31 120.2(3)
H36 C36 C35 120.2(4)
C34 C35 C36 119.4(5)
H35 C35 C36 120.3(4)
H35 C35 C34 120.3(3)
C33 C34 C35 121.5(5)
H34 C34 C35 119.3(3)
H34 C34 C33 119.3(3)
C32 C33 C34 119.2(5)
H33 C33 C34 120.4(3)
H33 C33 C32 120.4(3)
C33 C32 C31 119.6(5)
H32 C32 C31 120.2(3)
H32 C32 C33 120.2(3)
C30 C25 P2 120.9(4)
C26 C25 P2 118.7(4)
C26 C25 C30 120.4(5)
C29 C30 C25 119.1(5)
H30 C30 C25 120.5(3)
H30 C30 C29 120.5(3)
C28 C29 C30 120.1(5)
H29 C29 C30 120.0(3)
H29 C29 C28 120.0(3)
C27 C28 C29 119.7(5)
H28 C28 C29 120.1(3)
H28 C28 C27 120.1(3)
C26 C27 C28 121.5(5)
H27 C27 C28 119.3(3)
H27 C27 C26 119.3(3)
C27 C26 C25 119.2(5)
H26 C26 C25 120.4(3)
H26 C26 C27 120.4(3)
C38 C37 P3 117.8(4)
C42 C37 P3 123.8(4)
C42 C37 C38 118.4(4)
C39 C38 C37 120.3(5)
H38 C38 C37 119.8(3)
H38 C38 C39 119.8(3)
C40 C39 C38 120.4(5)
H39 C39 C38 119.8(3)
H39 C39 C40 119.8(3)
C41 C40 C39 119.6(5)
H40 C40 C39 120.2(3)
H40 C40 C41 120.2(3)
C42 C41 C40 120.7(5)
H41 C41 C40 119.7(3)
H41 C41 C42 119.7(3)
C41 C42 C37 120.4(5)
H42 C42 C37 119.8(3)
H42 C42 C41 119.8(3)
C48 C43 P3 121.5(4)
C44 C43 P3 119.3(4)
C44 C43 C48 119.1(4)
C46 C47 C48 120.6(5)
H47 C47 C48 119.7(3)
H47 C47 C46 119.7(3)
C45 C46 C47 120.7(5)
H46 C46 C47 119.7(3)
H46 C46 C45 119.7(3)
C44 C45 C46 119.6(5)
H45 C45 C46 120.2(3)
H45 C45 C44 120.2(3)
C45 C44 C43 120.4(5)
H44 C44 C43 119.8(3)
H44 C44 C45 119.8(3)
C54 C49 P3 122.1(4)
C50 C49 P3 118.8(4)
C50 C49 C54 119.1(4)
C53 C54 C49 119.6(5)
H54 C54 C49 120.2(3)
H54 C54 C53 120.2(3)
C52 C53 C54 121.5(5)
H53 C53 C54 119.2(3)
H53 C53 C52 119.2(3)
C51 C52 C53 119.1(5)
H52 C52 C53 120.5(3)
H52 C52 C51 120.5(3)
C50 C51 C52 120.0(5)
H51 C51 C52 120.0(3)
H51 C51 C50 120.0(3)
C51 C50 C49 120.7(5)
H50 C50 C49 119.6(3)
H50 C50 C51 119.6(3)
O1 S1 O3 111.7(4)
O2 S1 O3 117.9(5)
O2 S1 O1 119.3(7)
C55 S1 O3 103.8(5)
C55 S1 O1 100.2(6)
C55 S1 O2 99.8(6)
F4 C55 F2 106.3(8)
S1 C55 F2 109.9(9)
S1 C55 F4 107.4(8)
F3 C55 F2 117.6(11)
F3 C55 F4 96.0(12)
F3 C55 S1 117.5(8)

loop_
_geom_bond_atom_site_label_1
_geom_bond_atom_site_label_2
_geom_bond_distance
Pd1 Br1 2.5039(7)
Pd1 P1 2.3269(13)
Pd1 P3 2.3321(12)
Pd1 C19 2.012(5)
P2 F0aa 1.550(3)
P2 C20 1.772(5)
P2 C31 1.759(5)
P2 C25 1.764(5)
P1 C1 1.809(5)
P1 C13 1.820(5)
P1 C7 1.821(5)
P3 C37 1.820(5)
P3 C43 1.833(5)
P3 C49 1.824(5)
Cl1 C0aa 1.734(9)
F2 C55 1.344(12)
C19 C24 1.400(7)
C19 C20 1.398(7)
C48 C43 1.401(7)
C48 C47 1.399(7)
C48 H48 0.9500
O3 S1 1.426(5)
C0aa Cl2 1.711(9)
C0aa H0aa 0.9900
C0aa H0ab 0.9900
C1 C2 1.381(7)
C1 C6 1.384(7)
C2 C3 1.384(7)
C2 H2 0.9500
C3 C4 1.371(8)
C3 H3 0.9500
C4 C5 1.372(8)
C4 H4 0.9500
C5 C6 1.389(7)
C5 H5 0.9500
C6 H6 0.9500
C13 C18 1.378(8)
C13 C14 1.370(8)
C18 C17 1.384(9)
C18 H18 0.9500
C17 C16 1.384(11)
C17 H17 0.9500
C16 C15 1.360(12)
C16 H16 0.9500
C15 C14 1.394(9)
C15 H15 0.9500
C14 H14 0.9500
C7 C8 1.381(7)
C7 C12 1.396(8)
C8 C9 1.387(7)
C8 H8 0.9500
C9 C10 1.360(9)
C9 H9 0.9500
C10 C11 1.375(10)
C10 H10 0.9500
C11 C12 1.392(8)
C11 H11 0.9500
C12 H12 0.9500
C24 C23 1.387(7)
C24 H24 0.9500
C23 C22 1.370(8)
C23 H23 0.9500
C22 C21 1.380(8)
C22 H22 0.9500
C21 C20 1.406(7)
C21 H21 0.9500
C31 C36 1.375(7)
C31 C32 1.391(7)
C36 C35 1.368(7)
C36 H36 0.9500
C35 C34 1.386(8)
C35 H35 0.9500
C34 C33 1.370(8)
C34 H34 0.9500
C33 C32 1.371(7)
C33 H33 0.9500
C32 H32 0.9500
C25 C30 1.395(7)
C25 C26 1.390(7)
C30 C29 1.387(7)
C30 H30 0.9500
C29 C28 1.392(8)
C29 H29 0.9500
C28 C27 1.365(8)
C28 H28 0.9500
C27 C26 1.370(7)
C27 H27 0.9500
C26 H26 0.9500
C37 C38 1.402(7)
C37 C42 1.380(7)
C38 C39 1.372(7)
C38 H38 0.9500
C39 C40 1.375(8)
C39 H39 0.9500
C40 C41 1.368(8)
C40 H40 0.9500
C41 C42 1.380(7)
C41 H41 0.9500
C42 H42 0.9500
C43 C44 1.398(7)
C47 C46 1.369(8)
C47 H47 0.9500
C46 C45 1.385(8)
C46 H46 0.9500
C45 C44 1.397(7)
C45 H45 0.9500
C44 H44 0.9500
C49 C54 1.379(6)
C49 C50 1.384(7)
C54 C53 1.387(7)
C54 H54 0.9500
C53 C52 1.368(8)
C53 H53 0.9500
C52 C51 1.379(8)
C52 H52 0.9500
C51 C50 1.387(7)
C51 H51 0.9500
C50 H50 0.9500
F4 C55 1.398(14)
S1 O1 1.421(8)
S1 O2 1.364(7)
S1 C55 1.763(13)
F3 C55 1.225(12)
